data_7224476
loop_
_publ_author_name
'Mitsui, Chikahiko'
'Tanaka, Yuji'
'Tanaka, Shota'
'Yamagishi, Masakazu'
'Nakahara, Katsumasa'
'Yano, Masafumi'
'Sato, Hiroyasu'
'Yamano, Akihito'
'Matsui, Hiroyuki'
'Takeya, Jun'
'Okamoto, Toshihiro'

_publ_section_title
;
 High Performance Oxygen-bridged N-shaped Semiconductors with Stabilized
 Crystal Phase and Blue Luminescence
;
_journal_name_full 'RSC Adv.'
_journal_paper_doi 10.1039/C6RA00922K
_journal_year 2016
_chemical_formula_moiety 'C46 H54 O2'
_chemical_formula_sum 'C46 H54 O2'
_chemical_formula_weight 638.93
_space_group_IT_number 14
_symmetry_cell_setting monoclinic
_symmetry_Int_Tables_number 14
_symmetry_space_group_name_Hall '-P 2ybc'
_symmetry_space_group_name_H-M 'P 1 21/c 1'
_atom_sites_solution_hydrogens geom
_atom_sites_solution_primary direct
_atom_sites_solution_secondary difmap
_audit_update_record
;
2015-05-10 deposited with the CCDC.
2016-03-02 downloaded from the CCDC.
;
_cell_angle_alpha 90.0000
_cell_angle_beta 93.859(7)
_cell_angle_gamma 90.0000
_cell_formula_units_Z 2
_cell_length_a 41.774(10)
_cell_length_b 7.4659(17)
_cell_length_c 5.9023(13)
_cell_measurement_reflns_used 2478
_cell_measurement_temperature 296
_cell_measurement_theta_max 67.14
_cell_measurement_theta_min 3.18
_cell_volume 1836.6(7)
_computing_cell_refinement 'RAPID AUTO'
_computing_data_collection 'RAPID AUTO (Rigaku, ????)'
_computing_data_reduction 'RAPID AUTO'
_computing_molecular_graphics 'CrystalStructure 4.1'
_computing_publication_material 'CrystalStructure 4.1 (Rigaku, 2013)'
_computing_structure_refinement 'SHELXL97 (Sheldrick, 2008)'
_computing_structure_solution 'SHELXD (Schneider, et al., 2002)'
_diffrn_ambient_temperature 296
_diffrn_detector_area_resol_mean 10.000
_diffrn_measured_fraction_theta_full 0.997
_diffrn_measured_fraction_theta_max 0.997
_diffrn_measurement_device_type 'Rigaku R-AXIS RAPID'
_diffrn_measurement_method \w
_diffrn_radiation_type 'Cu K\a'
_diffrn_radiation_wavelength 1.54187
_diffrn_reflns_av_R_equivalents 0.1657
_diffrn_reflns_limit_h_max 36
_diffrn_reflns_limit_h_min -36
_diffrn_reflns_limit_k_max 6
_diffrn_reflns_limit_k_min -6
_diffrn_reflns_limit_l_max 5
_diffrn_reflns_limit_l_min -5
_diffrn_reflns_number 7636
_diffrn_reflns_theta_full 43.00
_diffrn_reflns_theta_max 43.00
_diffrn_reflns_theta_min 3.18
_diffrn_standards_number 0
_exptl_absorpt_coefficient_mu 0.521
_exptl_absorpt_correction_T_max 0.949
_exptl_absorpt_correction_T_min 0.401
_exptl_absorpt_correction_type multi-scan
_exptl_absorpt_process_details 'ABSCOR (Rigaku, 1995)'
_exptl_crystal_colour colorless
_exptl_crystal_density_diffrn 1.155
_exptl_crystal_density_method 'not measured'
_exptl_crystal_description platelet
_exptl_crystal_F_000 692.00
_exptl_crystal_size_max 0.332
_exptl_crystal_size_mid 0.165
_exptl_crystal_size_min 0.005
_refine_diff_density_max 0.31
_refine_diff_density_min -0.31
_refine_ls_extinction_method none
_refine_ls_goodness_of_fit_ref 1.412
_refine_ls_hydrogen_treatment constr
_refine_ls_number_parameters 218
_refine_ls_number_reflns 1335
_refine_ls_number_restraints 0
_refine_ls_R_factor_gt 0.1540
_refine_ls_shift/su_max 0.020
_refine_ls_structure_factor_coef Fsqd
_refine_ls_weighting_details 'w = 1/[\s^2^(Fo^2^)+(0.2000P)^2^+0.0000P] where P=(Fo^2^+2Fc^2^)/3'
_refine_ls_weighting_scheme calc
_refine_ls_wR_factor_ref 0.4401
_reflns_number_gt 735
_reflns_number_total 1335
_reflns_threshold_expression F^2^>2.0\s(F^2^)
_cod_data_source_file c6ra00922k2.cif
_cod_data_source_block C10DNBDFNV_1
_cod_database_code 7224476

loop_
_symmetry_equiv_pos_site_id
_symmetry_equiv_pos_as_xyz
1 +X,+Y,+Z
2 -X,1/2+Y,1/2-Z
3 -X,-Y,-Z
4 +X,1/2-Y,1/2+Z

loop_
_atom_site_label
_atom_site_type_symbol
_atom_site_fract_x
_atom_site_fract_y
_atom_site_fract_z
_atom_site_U_iso_or_equiv
_atom_site_adp_type
_atom_site_occupancy
_atom_site_symmetry_multiplicity
_atom_site_calc_flag
_atom_site_refinement_flags
O1 O 0.9545(3) 0.6003(10) 1.2855(13) 0.091(3) Uani 1 4 d .
C1 C 0.8965(5) 0.5910(13) 1.230(2) 0.073(4) Uani 1 4 d .
C2 C 0.9260(5) 0.5607(13) 1.173(2) 0.066(4) Uani 1 4 d .
C3 C 0.9317(5) 0.4760(14) 0.944(2) 0.073(4) Uani 1 4 d .
C4 C 0.9058(5) 0.4321(14) 0.808(2) 0.075(4) Uani 1 4 d .
C5 C 0.8741(5) 0.4632(14) 0.862(2) 0.074(4) Uani 1 4 d .
C6 C 0.8468(5) 0.4237(14) 0.724(2) 0.082(4) Uani 1 4 d .
C7 C 0.8162(4) 0.4618(15) 0.776(3) 0.076(4) Uani 1 4 d .
C8 C 0.8121(3) 0.5436(14) 0.984(3) 0.080(4) Uani 1 4 d .
C9 C 0.8389(5) 0.5781(13) 1.131(2) 0.087(4) Uani 1 4 d .
C10 C 0.8700(4) 0.5465(13) 1.084(2) 0.061(4) Uani 1 4 d .
C11 C 0.7887(3) 0.4093(15) 0.6141(19) 0.093(4) Uani 1 4 d .
C12 C 0.7579(3) 0.5129(16) 0.618(2) 0.100(4) Uani 1 4 d .
C13 C 0.7331(4) 0.4514(19) 0.432(2) 0.125(5) Uani 1 4 d .
C14 C 0.7002(3) 0.5337(17) 0.416(2) 0.113(5) Uani 1 4 d .
C15 C 0.6777(4) 0.472(2) 0.231(3) 0.155(6) Uani 1 4 d .
C16 C 0.6440(4) 0.5405(19) 0.206(3) 0.136(6) Uani 1 4 d .
C17 C 0.6234(4) 0.471(2) 0.013(3) 0.173(7) Uani 1 4 d .
C18 C 0.5887(5) 0.535(2) -0.017(3) 0.181(8) Uani 1 4 d .
C19 C 0.5694(5) 0.464(3) -0.210(4) 0.239(11) Uani 1 4 d .
C20 C 0.5347(5) 0.519(3) -0.232(4) 0.293(15) Uani 1 4 d .
C21 C 0.9799(5) 0.5552(16) 1.157(3) 0.081(4) Uani 1 4 d .
C22 C 0.9668(5) 0.4795(14) 0.948(3) 0.074(5) Uani 1 4 d .
C23 C 0.9874(6) 0.4248(14) 0.788(3) 0.081(5) Uani 1 4 d .
H1 H 0.89335 0.6429 1.37026 0.0880 Uiso 1 4 calc R
H4 H 0.90902 0.37756 0.67014 0.0901 Uiso 1 4 calc R
H6 H 0.8496 0.36709 0.58634 0.0989 Uiso 1 4 calc R
H8 H 0.79175 0.57475 1.02507 0.0963 Uiso 1 4 calc R
H9 H 0.83529 0.62662 1.27204 0.1040 Uiso 1 4 calc R
H11A H 0.78389 0.28441 0.64177 0.1110 Uiso 1 4 calc R
H11B H 0.79594 0.4169 0.46161 0.1110 Uiso 1 4 calc R
H12A H 0.76232 0.63925 0.59794 0.1199 Uiso 1 4 calc R
H12B H 0.74916 0.4979 0.76491 0.1199 Uiso 1 4 calc R
H13A H 0.74226 0.47047 0.2871 0.1495 Uiso 1 4 calc R
H13B H 0.73038 0.32319 0.44886 0.1495 Uiso 1 4 calc R
H14A H 0.6906 0.51218 0.55842 0.1356 Uiso 1 4 calc R
H14B H 0.7027 0.66228 0.40082 0.1356 Uiso 1 4 calc R
H15A H 0.67642 0.34268 0.2434 0.1863 Uiso 1 4 calc R
H15B H 0.68737 0.49763 0.08991 0.1863 Uiso 1 4 calc R
H16A H 0.6338 0.51317 0.34493 0.1636 Uiso 1 4 calc R
H16B H 0.64486 0.66986 0.19304 0.1636 Uiso 1 4 calc R
H17A H 0.62307 0.34114 0.02544 0.2072 Uiso 1 4 calc R
H17B H 0.63372 0.49919 -0.12521 0.2072 Uiso 1 4 calc R
H18A H 0.57819 0.50554 0.11925 0.2172 Uiso 1 4 calc R
H18B H 0.58889 0.66462 -0.03019 0.2172 Uiso 1 4 calc R
H19A H 0.57038 0.33436 -0.20289 0.2865 Uiso 1 4 calc R
H19B H 0.57919 0.5003 -0.34756 0.2865 Uiso 1 4 calc R
H20A H 0.5324 0.63514 -0.16588 0.3513 Uiso 1 4 calc R
H20B H 0.52218 0.43351 -0.15396 0.3513 Uiso 1 4 calc R
H20C H 0.52735 0.52228 -0.3894 0.3513 Uiso 1 4 calc R
H23 H 0.97979 0.37639 0.64978 0.0970 Uiso 1 4 calc R

loop_
_atom_site_aniso_label
_atom_site_aniso_U_11
_atom_site_aniso_U_22
_atom_site_aniso_U_33
_atom_site_aniso_U_12
_atom_site_aniso_U_13
_atom_site_aniso_U_23
O1 0.110(8) 0.106(7) 0.058(6) 0.005(6) 0.012(7) 0.008(4)
C1 0.111(12) 0.052(8) 0.058(10) 0.013(9) 0.016(12) 0.000(6)
C2 0.107(14) 0.037(8) 0.052(12) -0.003(8) -0.019(11) -0.000(6)
C3 0.101(15) 0.052(8) 0.065(13) 0.021(8) 0.011(11) 0.026(8)
C4 0.091(12) 0.071(9) 0.059(10) -0.003(8) -0.027(10) 0.017(6)
C5 0.097(15) 0.049(8) 0.078(13) 0.023(8) 0.017(12) 0.027(8)
C6 0.090(11) 0.069(9) 0.081(10) -0.015(9) -0.045(11) 0.021(6)
C7 0.077(13) 0.070(10) 0.080(13) 0.007(7) -0.014(10) 0.021(8)
C8 0.118(13) 0.070(9) 0.052(10) -0.002(7) -0.007(10) -0.006(7)
C9 0.141(14) 0.077(9) 0.043(10) 0.002(9) 0.011(12) 0.004(6)
C10 0.087(13) 0.053(8) 0.041(11) -0.014(8) -0.002(10) -0.003(6)
C11 0.103(11) 0.098(10) 0.073(9) -0.009(9) -0.019(8) 0.008(7)
C12 0.100(11) 0.117(11) 0.080(10) 0.017(8) -0.017(8) 0.002(7)
C13 0.129(14) 0.183(15) 0.060(10) 0.000(11) -0.005(9) -0.007(8)
C14 0.099(12) 0.139(13) 0.099(12) 0.029(9) -0.005(9) 0.010(8)
C15 0.106(13) 0.250(19) 0.105(13) -0.000(12) -0.029(11) -0.004(11)
C16 0.107(13) 0.207(16) 0.092(12) 0.028(10) -0.022(10) 0.006(10)
C17 0.123(16) 0.27(2) 0.116(16) -0.007(13) -0.019(12) 0.002(13)
C18 0.116(15) 0.30(2) 0.121(15) 0.029(13) -0.044(12) 0.017(13)
C19 0.121(18) 0.41(3) 0.18(2) -0.011(15) -0.029(15) 0.005(18)
C20 0.130(17) 0.55(5) 0.19(2) 0.030(19) -0.069(16) -0.02(2)
C21 0.129(18) 0.073(10) 0.042(11) -0.003(9) 0.017(12) 0.009(7)
C22 0.127(17) 0.062(9) 0.036(10) 0.033(9) 0.027(14) 0.004(6)
C23 0.119(13) 0.052(9) 0.064(13) -0.015(9) -0.044(14) 0.022(7)

loop_
_atom_type_symbol
_atom_type_description
_atom_type_scat_dispersion_real
_atom_type_scat_dispersion_imag
_atom_type_scat_source
C C 0.0181 0.0091
;
International Tables for Crystallography
(1992, Vol. C, Tables 4.2.6.8 and 6.1.1.4)
;
H H 0.0000 0.0000
;
International Tables for Crystallography
(1992, Vol. C, Table 6.1.1.4)
;
O O 0.0492 0.0322
;
International Tables for Crystallography
(1992, Vol. C, Tables 4.2.6.8 and 6.1.1.4)
;

loop_
_geom_angle_atom_site_label_1
_geom_angle_atom_site_label_2
_geom_angle_atom_site_label_3
_geom_angle
_geom_angle_publ_flag
_geom_angle_site_symmetry_1
_geom_angle_site_symmetry_3
C2 O1 C21 110.9(11) yes . .
C2 C1 C10 121.0(12) yes . .
O1 C2 C1 129.7(12) yes . .
O1 C2 C3 110.0(15) yes . .
C1 C2 C3 120.3(14) yes . .
C2 C3 C4 117.3(16) yes . .
C2 C3 C22 101.2(13) yes . .
C4 C3 C22 141.4(15) yes . .
C3 C4 C5 124.4(13) yes . .
C4 C5 C6 125.8(13) yes . .
C4 C5 C10 115.9(14) yes . .
C6 C5 C10 118.3(16) yes . .
C5 C6 C7 124.7(13) yes . .
C6 C7 C8 117.5(14) yes . .
C6 C7 C11 119.5(12) yes . .
C8 C7 C11 122.9(14) yes . .
C7 C8 C9 119.3(14) yes . .
C8 C9 C10 125.4(12) yes . .
C1 C10 C5 121.2(16) yes . .
C1 C10 C9 124.1(13) yes . .
C5 C10 C9 114.7(14) yes . .
C7 C11 C12 118.5(10) yes . .
C11 C12 C13 112.0(10) yes . .
C12 C13 C14 119.7(11) yes . .
C13 C14 C15 117.2(12) yes . .
C14 C15 C16 121.3(13) yes . .
C15 C16 C17 116.8(13) yes . .
C16 C17 C18 118.6(15) yes . .
C17 C18 C19 116.7(16) yes . .
C18 C19 C20 116.7(19) yes . .
O1 C21 C22 107.6(17) yes . .
O1 C21 C23 128.6(14) yes . 3_767
C22 C21 C23 123.8(17) yes . 3_767
C3 C22 C21 110.3(15) yes . .
C3 C22 C23 130.9(15) yes . .
C21 C22 C23 118.9(19) yes . .
C21 C23 C22 117.4(15) yes 3_767 .
C2 C1 H1 119.527 no . .
C10 C1 H1 119.491 no . .
C3 C4 H4 117.846 no . .
C5 C4 H4 117.801 no . .
C5 C6 H6 117.638 no . .
C7 C6 H6 117.658 no . .
C7 C8 H8 120.376 no . .
C9 C8 H8 120.363 no . .
C8 C9 H9 117.288 no . .
C10 C9 H9 117.327 no . .
C7 C11 H11A 107.685 no . .
C7 C11 H11B 107.684 no . .
C12 C11 H11A 107.708 no . .
C12 C11 H11B 107.694 no . .
H11A C11 H11B 107.087 no . .
C11 C12 H12A 109.231 no . .
C11 C12 H12B 109.216 no . .
C13 C12 H12A 109.203 no . .
C13 C12 H12B 109.197 no . .
H12A C12 H12B 107.898 no . .
C12 C13 H13A 107.384 no . .
C12 C13 H13B 107.406 no . .
C14 C13 H13A 107.416 no . .
C14 C13 H13B 107.397 no . .
H13A C13 H13B 106.943 no . .
C13 C14 H14A 108.005 no . .
C13 C14 H14B 107.998 no . .
C15 C14 H14A 108.006 no . .
C15 C14 H14B 108.005 no . .
H14A C14 H14B 107.255 no . .
C14 C15 H15A 107.014 no . .
C14 C15 H15B 107.023 no . .
C16 C15 H15A 107.013 no . .
C16 C15 H15B 107.012 no . .
H15A C15 H15B 106.749 no . .
C15 C16 H16A 108.105 no . .
C15 C16 H16B 108.099 no . .
C17 C16 H16A 108.095 no . .
C17 C16 H16B 108.102 no . .
H16A C16 H16B 107.297 no . .
C16 C17 H17A 107.661 no . .
C16 C17 H17B 107.664 no . .
C18 C17 H17A 107.669 no . .
C18 C17 H17B 107.670 no . .
H17A C17 H17B 107.071 no . .
C17 C18 H18A 108.110 no . .
C17 C18 H18B 108.112 no . .
C19 C18 H18A 108.117 no . .
C19 C18 H18B 108.108 no . .
H18A C18 H18B 107.302 no . .
C18 C19 H19A 108.130 no . .
C18 C19 H19B 108.133 no . .
C20 C19 H19A 108.108 no . .
C20 C19 H19B 108.115 no . .
H19A C19 H19B 107.318 no . .
C19 C20 H20A 109.483 no . .
C19 C20 H20B 109.470 no . .
C19 C20 H20C 109.472 no . .
H20A C20 H20B 109.467 no . .
H20A C20 H20C 109.468 no . .
H20B C20 H20C 109.467 no . .
C21 C23 H23 121.327 no 3_767 .
C22 C23 H23 121.318 no . .

loop_
_geom_bond_atom_site_label_1
_geom_bond_atom_site_label_2
_geom_bond_distance
_geom_bond_publ_flag
_geom_bond_site_symmetry_2
O1 C2 1.36(2) yes .
O1 C21 1.39(2) yes .
C1 C2 1.32(3) yes .
C1 C10 1.40(2) yes .
C2 C3 1.525(19) yes .
C3 C4 1.34(2) yes .
C3 C22 1.46(3) yes .
C4 C5 1.40(3) yes .
C5 C6 1.38(2) yes .
C5 C10 1.474(19) yes .
C6 C7 1.36(3) yes .
C7 C8 1.39(2) yes .
C7 C11 1.50(2) yes .
C8 C9 1.39(2) yes .
C9 C10 1.37(3) yes .
C11 C12 1.503(18) yes .
C12 C13 1.530(18) yes .
C13 C14 1.50(2) yes .
C14 C15 1.47(2) yes .
C15 C16 1.49(2) yes .
C16 C17 1.48(2) yes .
C17 C18 1.53(3) yes .
C18 C19 1.45(3) yes .
C19 C20 1.50(3) yes .
C21 C22 1.44(2) yes .
C21 C23 1.39(3) yes 3_767
C22 C23 1.38(3) yes .
C1 H1 0.930 no .
C4 H4 0.930 no .
C6 H6 0.930 no .
C8 H8 0.930 no .
C9 H9 0.930 no .
C11 H11A 0.970 no .
C11 H11B 0.970 no .
C12 H12A 0.970 no .
C12 H12B 0.970 no .
C13 H13A 0.970 no .
C13 H13B 0.970 no .
C14 H14A 0.970 no .
C14 H14B 0.970 no .
C15 H15A 0.970 no .
C15 H15B 0.970 no .
C16 H16A 0.970 no .
C16 H16B 0.970 no .
C17 H17A 0.970 no .
C17 H17B 0.970 no .
C18 H18A 0.970 no .
C18 H18B 0.970 no .
C19 H19A 0.970 no .
C19 H19B 0.970 no .
C20 H20A 0.960 no .
C20 H20B 0.960 no .
C20 H20C 0.960 no .
C23 H23 0.930 no .

loop_
_geom_contact_atom_site_label_1
_geom_contact_atom_site_label_2
_geom_contact_distance
_geom_contact_publ_flag
_geom_contact_site_symmetry_2
O1 C4 3.589(17) no .
O1 C23 3.57(2) no .
C1 C4 2.809(18) no .
C1 C21 3.55(3) no .
C1 C22 3.57(3) no .
C2 C5 2.84(2) no .
C3 C10 2.81(3) no .
C4 C23 3.42(3) no .
C5 C8 2.80(2) no .
C6 C9 2.704(18) no .
C7 C10 2.87(2) no .
C8 C12 3.034(19) no .
C21 C21 2.71(3) no 3_767
C22 C22 2.82(3) no 3_767
C23 C23 2.87(2) no 3_767
O1 C3 3.449(14) no 4_565
O1 C21 3.499(16) no 4_565
O1 C22 3.309(14) no 4_565
O1 C23 3.445(18) no 1_556
C1 C5 3.557(16) no 4_565
C3 O1 3.449(14) no 4_564
C5 C1 3.557(16) no 4_564
C21 O1 3.499(16) no 4_564
C22 O1 3.309(14) no 4_564
C23 O1 3.445(18) no 1_554
O1 H1 2.6545 no .
O1 H23 2.7517 no 3_767
C1 H9 2.6005 no .
C2 H4 3.2992 no .
C3 H1 3.3183 no .
C3 H23 2.8384 no .
C4 H6 2.6534 no .
C4 H23 3.3173 no .
C5 H1 3.3373 no .
C5 H9 3.2423 no .
C6 H4 2.6604 no .
C6 H8 3.2055 no .
C6 H11A 2.8390 no .
C6 H11B 2.5455 no .
C7 H9 3.2259 no .
C7 H12A 2.7592 no .
C7 H12B 2.8111 no .
C8 H6 3.1942 no .
C8 H11A 2.9846 no .
C8 H11B 3.2552 no .
C8 H12A 3.0671 no .
C8 H12B 2.8738 no .
C9 H1 2.6416 no .
C10 H4 3.2792 no .
C10 H6 3.2903 no .
C10 H8 3.2728 no .
C11 H6 2.5787 no .
C11 H8 2.7175 no .
C11 H13A 2.6827 no .
C11 H13B 2.6427 no .
C12 H8 2.7434 no .
C12 H14A 2.8105 no .
C12 H14B 2.7947 no .
C13 H11A 2.6914 no .
C13 H11B 2.6330 no .
C13 H15A 2.6724 no .
C13 H15B 2.7051 no .
C14 H12A 2.8504 no .
C14 H12B 2.8149 no .
C14 H16A 2.7831 no .
C14 H16B 2.7760 no .
C15 H13A 2.6958 no .
C15 H13B 2.7114 no .
C15 H17A 2.6945 no .
C15 H17B 2.7051 no .
C16 H14A 2.7573 no .
C16 H14B 2.7877 no .
C16 H18A 2.7765 no .
C16 H18B 2.7717 no .
C17 H15A 2.6944 no .
C17 H15B 2.6867 no .
C17 H19A 2.6810 no .
C17 H19B 2.7312 no .
C18 H16A 2.7583 no .
C18 H16B 2.7687 no .
C18 H20A 2.5654 no .
C18 H20B 2.9405 no .
C18 H20C 3.2620 no .
C19 H17A 2.7164 no .
C19 H17B 2.7114 no .
C20 H18A 2.6641 no .
C20 H18B 2.7139 no .
C21 H23 3.2788 no .
C22 H4 2.9239 no .
C22 H23 3.3277 no 3_767
C23 H4 3.3218 no .
H1 H9 2.4585 no .
H4 H6 2.4994 no .
H4 H23 2.9668 no .
H6 H11A 2.8537 no .
H6 H11B 2.3415 no .
H8 H9 2.2861 no .
H8 H11A 3.1345 no .
H8 H11B 3.5438 no .
H8 H12A 2.7716 no .
H8 H12B 2.3420 no .
H11A H12A 2.8046 no .
H11A H12B 2.3055 no .
H11A H13A 2.9742 no .
H11A H13B 2.4565 no .
H11B H12A 2.3511 no .
H11B H12B 2.8036 no .
H11B H13A 2.4369 no .
H11B H13B 2.8227 no .
H12A H13A 2.3343 no .
H12A H13B 2.8222 no .
H12A H14A 3.1363 no .
H12A H14B 2.6825 no .
H12B H13A 2.8230 no .
H12B H13B 2.3664 no .
H12B H14A 2.6608 no .
H12B H14B 3.0544 no .
H13A H14A 2.7899 no .
H13A H14B 2.3198 no .
H13A H15A 2.9062 no .
H13A H15B 2.5088 no .
H13B H14A 2.3055 no .
H13B H14B 2.7897 no .
H13B H15A 2.4910 no .
H13B H15B 2.9834 no .
H14A H15A 2.2937 no .
H14A H15B 2.7616 no .
H14A H16A 2.6106 no .
H14A H16B 3.0221 no .
H14B H15A 2.7613 no .
H14B H15B 2.2651 no .
H14B H16A 3.0829 no .
H14B H16B 2.6356 no .
H15A H16A 2.3006 no .
H15A H16B 2.7822 no .
H15A H17A 2.4972 no .
H15A H17B 2.9594 no .
H15B H16A 2.7821 no .
H15B H16B 2.3071 no .
H15B H17A 2.9304 no .
H15B H17B 2.5004 no .
H16A H17A 2.3006 no .
H16A H17B 2.7767 no .
H16A H18A 2.5995 no .
H16A H18B 3.0234 no .
H16B H17A 2.7765 no .
H16B H17B 2.2915 no .
H16B H18A 3.0476 no .
H16B H18B 2.6057 no .
H17A H18A 2.3383 no .
H17A H18B 2.8135 no .
H17A H19A 2.5028 no .
H17A H19B 3.0126 no .
H17B H18A 2.8135 no .
H17B H18B 2.3427 no .
H17B H19A 2.9262 no .
H17B H19B 2.5513 no .
H18A H19A 2.2960 no .
H18A H19B 2.7587 no .
H18A H20A 2.6446 no .
H18A H20B 2.8029 no .
H18A H20C 3.5611 no .
H18B H19A 2.7587 no .
H18B H19B 2.2530 no .
H18B H20A 2.4503 no .
H18B H20B 3.3170 no .
H18B H20C 3.3911 no .
H19A H20A 2.7666 no .
H19A H20B 2.1826 no .
H19A H20C 2.4789 no .
H19B H20A 2.5032 no .
H19B H20B 2.7554 no .
H19B H20C 2.1692 no .
O1 H4 3.4798 no 1_556
O1 H23 2.8687 no 1_556
C1 H1 2.9053 no 4_564
C1 H4 3.0611 no 1_556
C1 H4 3.5585 no 4_555
C1 H6 3.4076 no 1_556
C2 H1 3.1014 no 4_564
C2 H4 3.3586 no 1_556
C2 H4 3.3479 no 4_555
C3 H1 3.2808 no 4_564
C3 H4 3.1348 no 4_555
C3 H23 3.4785 no 4_555
C4 H1 3.0412 no 1_554
C4 H1 3.2393 no 4_564
C4 H4 3.1443 no 4_555
C5 H1 3.3423 no 1_554
C5 H1 3.0485 no 4_564
C5 H4 3.4004 no 4_555
C5 H6 3.0116 no 4_555
C5 H9 3.4882 no 4_564
C6 H1 3.3704 no 1_554
C6 H6 3.0439 no 4_555
C6 H9 3.0778 no 1_554
C6 H9 3.4064 no 4_564
C7 H6 3.3141 no 4_555
C7 H9 3.3638 no 1_554
C7 H9 3.1749 no 4_564
C7 H11A 3.2026 no 4_555
C7 H11B 3.1680 no 4_555
C8 H6 3.4764 no 4_555
C8 H9 2.9550 no 4_564
C8 H11A 2.8982 no 4_555
C8 H11B 3.0887 no 1_556
C8 H11B 3.5049 no 4_555
C8 H12A 3.2517 no 4_565
C8 H13A 3.5653 no 1_556
C9 H1 3.5150 no 4_564
C9 H6 3.1223 no 1_556
C9 H6 3.3664 no 4_555
C9 H9 3.0536 no 4_564
C9 H11A 3.5530 no 4_555
C9 H11B 2.9912 no 1_556
C10 H1 2.8436 no 4_564
C10 H4 3.5805 no 4_555
C10 H6 3.4124 no 1_556
C10 H6 3.2042 no 4_555
C10 H9 3.3318 no 4_564
C11 H9 3.3201 no 1_554
C11 H11A 3.1350 no 4_554
C11 H11A 3.4519 no 4_555
C11 H11B 3.1850 no 4_555
C12 H8 3.4468 no 4_564
C12 H13B 3.4257 no 4_555
C13 H11A 3.3207 no 4_554
C13 H12B 3.5728 no 4_554
C13 H13B 3.5069 no 4_554
C14 H15A 3.5892 no 4_555
C15 H14B 3.5528 no 4_564
C16 H16B 3.5942 no 4_565
C16 H17A 3.5573 no 4_555
C17 H16B 3.4343 no 4_564
C18 H19A 3.4400 no 4_555
C19 H18B 3.4812 no 4_564
C20 H20B 3.4185 no 3_665
C20 H20C 3.3212 no 3_664
C21 H23 3.1993 no 1_556
C21 H23 3.5037 no 2_756
C21 H23 3.2224 no 4_555
C22 H23 2.9485 no 4_555
C23 H23 3.3521 no 3_766
C23 H23 3.1311 no 4_555
H1 C1 2.9053 no 4_565
H1 C2 3.1014 no 4_565
H1 C3 3.2808 no 4_565
H1 C4 3.0412 no 1_556
H1 C4 3.2393 no 4_565
H1 C5 3.3423 no 1_556
H1 C5 3.0485 no 4_565
H1 C6 3.3704 no 1_556
H1 C9 3.5150 no 4_565
H1 C10 2.8436 no 4_565
H1 H1 3.3566 no 4_564
H1 H1 3.3566 no 4_565
H1 H4 2.7074 no 1_556
H1 H6 3.0855 no 1_556
H4 O1 3.4798 no 1_554
H4 C1 3.0611 no 1_554
H4 C1 3.5585 no 4_554
H4 C2 3.3586 no 1_554
H4 C2 3.3479 no 4_554
H4 C3 3.1348 no 4_554
H4 C4 3.1443 no 4_554
H4 C5 3.4004 no 4_554
H4 C10 3.5805 no 4_554
H4 H1 2.7074 no 1_554
H4 H4 3.5124 no 4_554
H4 H4 3.5124 no 4_555
H6 C1 3.4076 no 1_554
H6 C5 3.0116 no 4_554
H6 C6 3.0439 no 4_554
H6 C7 3.3141 no 4_554
H6 C8 3.4764 no 4_554
H6 C9 3.1223 no 1_554
H6 C9 3.3664 no 4_554
H6 C10 3.4124 no 1_554
H6 C10 3.2042 no 4_554
H6 H1 3.0855 no 1_554
H6 H6 3.4302 no 4_554
H6 H6 3.4302 no 4_555
H6 H9 2.7210 no 1_554
H8 C12 3.4468 no 4_565
H8 H9 3.2977 no 4_564
H8 H11A 2.7934 no 4_555
H8 H11B 2.8280 no 1_556
H8 H12A 2.5153 no 4_565
H8 H13A 2.7753 no 1_556
H9 C5 3.4882 no 4_565
H9 C6 3.0778 no 1_556
H9 C6 3.4064 no 4_565
H9 C7 3.3638 no 1_556
H9 C7 3.1749 no 4_565
H9 C8 2.9550 no 4_565
H9 C9 3.0536 no 4_565
H9 C10 3.3318 no 4_565
H9 C11 3.3201 no 1_556
H9 H6 2.7210 no 1_556
H9 H8 3.2977 no 4_565
H9 H9 3.4790 no 4_564
H9 H9 3.4790 no 4_565
H9 H11B 2.5794 no 1_556
H11A C7 3.2026 no 4_554
H11A C8 2.8982 no 4_554
H11A C9 3.5530 no 4_554
H11A C11 3.4519 no 4_554
H11A C11 3.1350 no 4_555
H11A C13 3.3207 no 4_555
H11A H8 2.7934 no 4_554
H11A H11A 2.9956 no 4_554
H11A H11A 2.9956 no 4_555
H11A H11B 2.4389 no 4_555
H11A H12B 3.3258 no 4_554
H11A H13A 2.7535 no 4_555
H11A H13B 3.0778 no 4_555
H11B C7 3.1680 no 4_554
H11B C8 3.0887 no 1_554
H11B C8 3.5049 no 4_554
H11B C9 2.9912 no 1_554
H11B C11 3.1850 no 4_554
H11B H8 2.8280 no 1_554
H11B H9 2.5794 no 1_554
H11B H11A 2.4389 no 4_554
H12A C8 3.2517 no 4_564
H12A H8 2.5153 no 4_564
H12A H12A 3.3829 no 4_564
H12A H12A 3.3829 no 4_565
H12A H12B 3.3704 no 4_564
H12A H13A 3.2504 no 4_565
H12A H14B 3.4919 no 4_565
H12B C13 3.5728 no 4_555
H12B H11A 3.3258 no 4_555
H12B H12A 3.3704 no 4_565
H12B H13A 3.1216 no 1_556
H12B H13A 3.5118 no 4_555
H12B H13B 2.7669 no 4_555
H12B H14B 3.3251 no 4_565
H12B H15B 3.3179 no 1_556
H13A C8 3.5653 no 1_554
H13A H8 2.7753 no 1_554
H13A H11A 2.7535 no 4_554
H13A H12A 3.2504 no 4_564
H13A H12B 3.1216 no 1_554
H13A H12B 3.5118 no 4_554
H13A H13B 2.9842 no 4_554
H13B C12 3.4257 no 4_554
H13B C13 3.5069 no 4_555
H13B H11A 3.0778 no 4_554
H13B H12B 2.7669 no 4_554
H13B H13A 2.9842 no 4_555
H13B H13B 3.1470 no 4_554
H13B H13B 3.1470 no 4_555
H13B H15A 3.1881 no 4_555
H13B H15B 3.1400 no 4_555
H14A H14B 3.1795 no 4_565
H14A H15A 2.9409 no 4_555
H14A H15B 3.1509 no 1_556
H14A H16B 3.1815 no 4_565
H14A H17B 3.1208 no 1_556
H14B C15 3.5528 no 4_565
H14B H12A 3.4919 no 4_564
H14B H12B 3.3251 no 4_564
H14B H14A 3.1795 no 4_564
H14B H14B 3.2288 no 4_564
H14B H14B 3.2288 no 4_565
H14B H15B 2.8634 no 4_565
H14B H16B 3.3082 no 4_565
H15A C14 3.5892 no 4_554
H15A H13B 3.1881 no 4_554
H15A H14A 2.9409 no 4_554
H15A H15A 3.2595 no 4_554
H15A H15A 3.2595 no 4_555
H15A H15B 3.2744 no 4_555
H15A H17A 3.1813 no 4_555
H15A H17B 3.2379 no 4_555
H15B H12B 3.3179 no 1_554
H15B H13B 3.1400 no 4_554
H15B H14A 3.1509 no 1_554
H15B H14B 2.8634 no 4_564
H15B H15A 3.2744 no 4_554
H16A H16B 3.1476 no 4_565
H16A H17A 2.8979 no 4_555
H16A H17B 3.1294 no 1_556
H16A H18B 3.1679 no 4_565
H16A H19B 3.0108 no 1_556
H16B C16 3.5942 no 4_564
H16B C17 3.4343 no 4_565
H16B H14A 3.1815 no 4_564
H16B H14B 3.3082 no 4_564
H16B H16A 3.1476 no 4_564
H16B H16B 3.1845 no 4_564
H16B H16B 3.1845 no 4_565
H16B H17B 2.7458 no 4_565
H16B H18B 3.1900 no 4_565
H17A C16 3.5573 no 4_554
H17A H15A 3.1813 no 4_554
H17A H16A 2.8979 no 4_554
H17A H17A 3.2498 no 4_554
H17A H17A 3.2498 no 4_555
H17A H17B 3.2836 no 4_555
H17A H19A 3.0996 no 4_555
H17A H19B 3.2565 no 4_555
H17B H14A 3.1208 no 1_554
H17B H15A 3.2379 no 4_554
H17B H16A 3.1294 no 1_554
H17B H16B 2.7458 no 4_564
H17B H17A 3.2836 no 4_554
H18A H18B 3.2281 no 4_565
H18A H19A 2.7739 no 4_555
H18A H19B 3.1448 no 1_556
H18A H20A 3.5764 no 4_565
H18B C19 3.4812 no 4_565
H18B H16A 3.1679 no 4_564
H18B H16B 3.1900 no 4_564
H18B H18A 3.2281 no 4_564
H18B H18B 3.2148 no 4_564
H18B H18B 3.2148 no 4_565
H18B H19B 2.7647 no 4_565
H19A C18 3.4400 no 4_554
H19A H17A 3.0996 no 4_554
H19A H18A 2.7739 no 4_554
H19A H19A 3.2087 no 4_554
H19A H19A 3.2087 no 4_555
H19A H19B 3.2669 no 4_555
H19B H16A 3.0108 no 1_554
H19B H17A 3.2565 no 4_554
H19B H18A 3.1448 no 1_554
H19B H18B 2.7647 no 4_564
H19B H19A 3.2669 no 4_554
H20A H18A 3.5764 no 4_564
H20A H20A 3.4133 no 4_564
H20A H20A 3.4133 no 4_565
H20A H20B 3.3114 no 2_654
H20A H20B 3.0991 no 3_665
H20A H20C 3.0489 no 4_565
H20B C20 3.4185 no 3_665
H20B H20A 3.3114 no 2_644
H20B H20A 3.0991 no 3_665
H20B H20B 2.8594 no 3_665
H20B H20C 3.3021 no 3_664
H20C C20 3.3212 no 3_664
H20C H20A 3.0489 no 4_564
H20C H20B 3.3021 no 3_664
H20C H20C 2.5759 no 3_664
H23 O1 2.8687 no 1_554
H23 C3 3.4785 no 4_554
H23 C21 3.1993 no 1_554
H23 C21 3.5037 no 2_746
H23 C21 3.2224 no 4_554
H23 C22 2.9485 no 4_554
H23 C23 3.3521 no 3_766
H23 C23 3.1311 no 4_554
H23 H23 3.1282 no 3_766
H23 H23 3.5030 no 4_554
H23 H23 3.5030 no 4_555

loop_
_geom_torsion_atom_site_label_1
_geom_torsion_atom_site_label_2
_geom_torsion_atom_site_label_3
_geom_torsion_atom_site_label_4
_geom_torsion
_geom_torsion_publ_flag
_geom_torsion_site_symmetry_1
_geom_torsion_site_symmetry_3
_geom_torsion_site_symmetry_4
C2 O1 C21 C22 -0.6(11) no . . .
C2 O1 C21 C23 179.7(10) no . . 3_767
C21 O1 C2 C1 -176.1(10) no . . .
C21 O1 C2 C3 1.1(11) no . . .
C2 C1 C10 C5 0.3(15) no . . .
C2 C1 C10 C9 -178.4(9) no . . .
C10 C1 C2 O1 177.1(9) no . . .
C10 C1 C2 C3 0.1(15) no . . .
O1 C2 C3 C4 -178.6(8) no . . .
O1 C2 C3 C22 -1.2(10) no . . .
C1 C2 C3 C4 -1.1(15) no . . .
C1 C2 C3 C22 176.4(9) no . . .
C2 C3 C4 C5 1.7(16) no . . .
C2 C3 C22 C21 0.8(11) no . . .
C2 C3 C22 C23 -178.8(10) no . . .
C4 C3 C22 C21 177.2(14) no . . .
C4 C3 C22 C23 -2(2) no . . .
C22 C3 C4 C5 -174.3(12) no . . .
C3 C4 C5 C6 178.4(10) no . . .
C3 C4 C5 C10 -1.2(16) no . . .
C4 C5 C6 C7 -177.3(10) no . . .
C4 C5 C10 C1 0.2(14) no . . .
C4 C5 C10 C9 179.0(8) no . . .
C6 C5 C10 C1 -179.5(9) no . . .
C6 C5 C10 C9 -0.6(14) no . . .
C10 C5 C6 C7 2.3(16) no . . .
C5 C6 C7 C8 -1.2(17) no . . .
C5 C6 C7 C11 -179.0(10) no . . .
C6 C7 C8 C9 -1.7(16) no . . .
C6 C7 C11 C12 -154.7(10) no . . .
C8 C7 C11 C12 27.5(16) no . . .
C11 C7 C8 C9 176.1(9) no . . .
C7 C8 C9 C10 3.5(17) no . . .
C8 C9 C10 C1 176.6(9) no . . .
C8 C9 C10 C5 -2.2(15) no . . .
C7 C11 C12 C13 176.0(9) no . . .
C11 C12 C13 C14 177.2(9) no . . .
C12 C13 C14 C15 178.8(10) no . . .
C13 C14 C15 C16 177.6(11) no . . .
C14 C15 C16 C17 179.4(12) no . . .
C15 C16 C17 C18 179.2(12) no . . .
C16 C17 C18 C19 179.6(13) no . . .
C17 C18 C19 C20 176.3(14) no . . .
O1 C21 C22 C3 -0.3(12) no . . .
O1 C21 C22 C23 179.4(8) no . . .
O1 C21 C23 C22 -179.5(10) no . 3_767 3_767
C22 C21 C23 C22 0.8(17) no . 3_767 3_767
C23 C21 C22 C3 179.5(10) no 3_767 . .
C23 C21 C22 C23 -0.8(18) no 3_767 . .
C3 C22 C23 C21 -179.6(10) no . . 3_767
C21 C22 C23 C21 0.7(16) no . . 3_767
